data_2312725
loop_
_publ_author_name
'Vypritskaia, Angelina'
'Zou, Xiaodong'
'Yang, Taimin'
'Waterman, David Geoffrey'

_publ_section_title
;
 How to use DIALS to process chemical crystallography 3D ED rotation data
 from pixel array detectors.
;
_journal_coeditor_code YP3238
_journal_issue 1
_journal_name_full 'Acta crystallographica. Section C, Structural chemistry'
_journal_paper_doi 10.1107/S2053229624011148
_journal_volume 81
_journal_year 2025
_chemical_formula_sum 'C24 H18'
_chemical_formula_weight 306.41
_space_group_crystal_system orthorhombic
_space_group_IT_number 33
_space_group_name_Hall 'P 2c -2n'
_space_group_name_H-M_alt 'P n a 21'
_atom_sites_solution_hydrogens geom
_audit_creation_method SHELXL-2019/3
_cell_angle_alpha 90
_cell_angle_beta 90
_cell_angle_gamma 90
_cell_formula_units_Z 4
_cell_length_a 7.5893(4)
_cell_length_b 19.7154(6)
_cell_length_c 11.2305(4)
_cell_measurement_reflns_used 4137
_cell_measurement_temperature 293(2)
_cell_measurement_theta_max 1.089
_cell_measurement_theta_min 0.083
_cell_volume 1680.38(12)
_computing_structure_refinement
;
SHELXL2019/2 (Sheldrick, 2015<i>b</i>)
;
_computing_structure_solution
;
SHELXT2018/2 (Sheldrick, 2015<i>a</i>)
;
_diffrn_ambient_temperature 293(2)
_diffrn_measured_fraction_theta_full 0.997
_diffrn_measured_fraction_theta_max 0.995
_diffrn_measurement_device_type 'Eldico ED-1'
_diffrn_measurement_method '3D ED'
_diffrn_radiation_type electrons
_diffrn_radiation_wavelength 0.02851
_diffrn_reflns_av_R_equivalents 0.2125
_diffrn_reflns_av_unetI/netI 0.1524
_diffrn_reflns_limit_h_max 10
_diffrn_reflns_limit_h_min -10
_diffrn_reflns_limit_k_max 26
_diffrn_reflns_limit_k_min -26
_diffrn_reflns_limit_l_max 14
_diffrn_reflns_limit_l_min -14
_diffrn_reflns_number 28267
_diffrn_reflns_theta_full 0.980
_diffrn_reflns_theta_max 1.089
_diffrn_reflns_theta_min 0.083
_diffrn_source LaB6
_exptl_absorpt_coefficient_mu 0.000
_exptl_crystal_colour white
_exptl_crystal_density_diffrn 1.211
_exptl_crystal_description powder
_exptl_crystal_F_000 279
_refine_diff_density_max 0.144
_refine_diff_density_min -0.129
_refine_ls_abs_structure_details
;
 All f" are zero, so absolute structure could not be determined
;
_refine_ls_extinction_coef 362E1(2)
_refine_ls_extinction_expression Fc^*^=kFc[1+0.001xFc^2^\l^3^/sin(2\q)]^-1/4^
_refine_ls_extinction_method
;
SHELXL2019/2 (Sheldrick, 2015<i>b</i>)
;
_refine_ls_goodness_of_fit_ref 0.889
_refine_ls_hydrogen_treatment constr
_refine_ls_matrix_type full
_refine_ls_number_parameters 218
_refine_ls_number_reflns 4137
_refine_ls_number_restraints 1
_refine_ls_restrained_S_all 0.889
_refine_ls_R_factor_all 0.1685
_refine_ls_R_factor_gt 0.1087
_refine_ls_shift/su_max 0.000
_refine_ls_shift/su_mean 0.000
_refine_ls_structure_factor_coef Fsqd
_refine_ls_weighting_details 'w=1/[\s^2^(Fo^2^)+(0.1515P)^2^] where P=(Fo^2^+2Fc^2^)/3'
_refine_ls_weighting_scheme calc
_refine_ls_wR_factor_gt 0.2511
_refine_ls_wR_factor_ref 0.2796
_reflns_number_gt 1778
_reflns_number_total 4137
_reflns_threshold_expression 'I > 2\s(I)'
_cod_data_source_file yp3238.cif
_cod_data_source_block tpb
_cod_database_code 2312725
_shelx_space_group_comment
;
The symmetry employed for this shelxl refinement is uniquely defined
by the following loop, which should always be used as a source of
symmetry information in preference to the above space-group names.
They are only intended as comments.
;

loop_
_space_group_symop_operation_xyz
'x, y, z'
'-x, -y, z+1/2'
'x+1/2, -y+1/2, z'
'-x+1/2, y+1/2, z+1/2'

loop_
_atom_site_type_symbol
_atom_site_label
_atom_site_fract_x
_atom_site_fract_y
_atom_site_fract_z
_atom_site_U_iso_or_equiv
_atom_site_adp_type
_atom_site_calc_flag
_atom_site_occupancy
_atom_site_disorder_assembly
_atom_site_disorder_group
C C001 0.7767(11) 0.6076(3) 0.3482(6) 0.0310(19) Uani d 1 . .
C C002 0.7545(12) 0.7194(4) 0.7358(7) 0.038(2) Uani d 1 . .
H H002 0.826407 0.753000 0.703891 0.045 Uiso calc 1 . .
C C003 0.7159(10) 0.6695(3) 0.5338(6) 0.0292(17) Uani d 1 . .
C C004 0.7512(11) 0.7312(3) 0.3482(7) 0.0348(19) Uani d 1 . .
C C005 0.7188(13) 0.7306(3) 0.4698(7) 0.039(2) Uani d 1 . .
H H005 0.698807 0.771290 0.509484 0.046 Uiso calc 1 . .
C C006 0.6872(14) 0.7992(4) 0.1649(7) 0.050(2) Uani d 1 . .
H H006 0.644799 0.759998 0.128960 0.060 Uiso calc 1 . .
C C007 0.7807(11) 0.6707(3) 0.2883(7) 0.038(2) Uani d 1 . .
H H007 0.803541 0.671652 0.207006 0.046 Uiso calc 1 . .
C C008 0.8168(11) 0.5461(3) 0.2878(7) 0.038(2) Uani d 1 . .
C C009 0.5803(13) 0.6186(4) 0.7121(7) 0.044(2) Uani d 1 . .
H H009 0.539121 0.583426 0.664493 0.053 Uiso calc 1 . .
C C00A 0.9123(12) 0.4917(3) 0.3409(8) 0.043(2) Uani d 1 . .
H H00A 0.952625 0.496013 0.418769 0.052 Uiso calc 1 . .
C C00B 0.7500(12) 0.6099(3) 0.4713(7) 0.036(2) Uani d 1 . .
H H00B 0.755303 0.569505 0.513796 0.044 Uiso calc 1 . .
C C00C 0.6089(14) 0.6683(4) 0.9053(8) 0.057(3) Uani d 1 . .
H H00C 0.581957 0.668296 0.986042 0.068 Uiso calc 1 . .
C C00D 0.6810(11) 0.6697(3) 0.6612(7) 0.0352(18) Uani d 1 . .
C C00E 0.8020(15) 0.4736(4) 0.1123(9) 0.062(3) Uani d 1 . .
H H00E 0.768388 0.468046 0.033249 0.075 Uiso calc 1 . .
C C00F 0.5403(14) 0.6189(4) 0.8313(8) 0.053(2) Uani d 1 . .
H H00F 0.466499 0.585666 0.862410 0.064 Uiso calc 1 . .
C C00G 0.7196(16) 0.7184(4) 0.8575(7) 0.058(3) Uani d 1 . .
H H00G 0.769599 0.750931 0.907079 0.070 Uiso calc 1 . .
C C00H 0.7500(11) 0.7961(3) 0.2791(7) 0.0359(19) Uani d 1 . .
C C00I 0.8878(12) 0.4239(4) 0.1630(10) 0.056(2) Uani d 1 . .
H H00I 0.909765 0.383469 0.122865 0.067 Uiso calc 1 . .
C C00J 0.7570(13) 0.5348(4) 0.1689(7) 0.049(2) Uani d 1 . .
H H00J 0.689631 0.567315 0.129711 0.059 Uiso calc 1 . .
C C00K 0.8191(14) 0.8552(4) 0.3281(8) 0.051(2) Uani d 1 . .
H H00K 0.868890 0.853770 0.403669 0.061 Uiso calc 1 . .
C C00L 0.8155(13) 0.9153(4) 0.2679(9) 0.056(3) Uani d 1 . .
H H00L 0.854048 0.954724 0.305295 0.067 Uiso calc 1 . .
C C00M 0.7552(15) 0.9181(4) 0.1522(9) 0.067(3) Uani d 1 . .
H H00M 0.761154 0.958320 0.109005 0.080 Uiso calc 1 . .
C C00N 0.6855(16) 0.8598(4) 0.1014(9) 0.069(3) Uani d 1 . .
H H00N 0.637869 0.861180 0.025154 0.082 Uiso calc 1 . .
C C00O 0.9453(14) 0.4339(3) 0.2803(9) 0.060(3) Uani d 1 . .
H H00O 1.008405 0.399542 0.317710 0.072 Uiso calc 1 . .

loop_
_atom_site_aniso_label
_atom_site_aniso_U_11
_atom_site_aniso_U_22
_atom_site_aniso_U_33
_atom_site_aniso_U_12
_atom_site_aniso_U_13
_atom_site_aniso_U_23
C001 0.041(6) 0.018(3) 0.034(5) 0.005(3) 0.016(3) -0.001(3)
C002 0.041(6) 0.030(4) 0.043(5) -0.014(4) 0.010(4) -0.005(3)
C003 0.036(5) 0.022(3) 0.029(4) 0.001(3) 0.001(3) -0.002(3)
C004 0.040(5) 0.023(4) 0.041(5) 0.008(3) 0.005(4) 0.004(3)
C005 0.049(7) 0.022(4) 0.045(5) 0.007(3) 0.007(4) -0.008(3)
C006 0.085(8) 0.041(4) 0.026(4) -0.005(4) 0.005(5) 0.003(4)
C007 0.054(7) 0.034(4) 0.026(4) -0.007(3) 0.014(4) 0.003(3)
C008 0.053(6) 0.024(3) 0.038(4) -0.001(3) -0.005(4) -0.011(3)
C009 0.046(7) 0.044(5) 0.043(5) -0.019(4) 0.004(4) 0.001(3)
C00A 0.049(6) 0.028(4) 0.052(5) 0.017(3) -0.002(4) -0.003(3)
C00B 0.047(6) 0.020(3) 0.042(5) 0.004(3) 0.001(4) 0.001(3)
C00C 0.083(9) 0.061(6) 0.027(5) 0.004(5) 0.011(5) -0.009(4)
C00D 0.049(6) 0.026(3) 0.030(4) 0.002(3) -0.013(4) -0.005(3)
C00E 0.081(9) 0.058(5) 0.047(6) -0.023(5) 0.014(5) -0.031(5)
C00F 0.061(7) 0.047(5) 0.051(6) -0.009(4) 0.012(5) 0.000(4)
C00G 0.088(10) 0.050(5) 0.037(5) -0.007(5) -0.001(5) -0.014(4)
C00H 0.047(6) 0.024(3) 0.037(4) -0.006(3) 0.008(4) 0.002(3)
C00I 0.051(6) 0.037(4) 0.079(7) 0.006(4) 0.007(6) -0.019(5)
C00J 0.075(7) 0.033(4) 0.038(5) -0.004(4) -0.011(5) -0.006(4)
C00K 0.061(7) 0.040(4) 0.051(5) -0.008(4) -0.008(5) 0.013(4)
C00L 0.059(8) 0.026(4) 0.082(7) -0.001(4) 0.006(5) 0.013(4)
C00M 0.106(9) 0.038(5) 0.057(6) 0.016(5) 0.019(6) 0.027(4)
C00N 0.105(9) 0.059(5) 0.042(5) 0.036(6) -0.005(6) 0.006(5)
C00O 0.074(8) 0.025(4) 0.080(7) 0.006(4) 0.030(6) -0.006(4)

loop_
_atom_type_symbol
_atom_type_description
_atom_type_scat_dispersion_real
_atom_type_scat_dispersion_imag
_atom_type_scat_source
C C 0.0000 0.0000 'International Tables Vol C Tables 4.2.6.8 and 6.1.1.4'
H H 0.0000 0.0000 'International Tables Vol C Tables 4.2.6.8 and 6.1.1.4'

loop_
_geom_angle_atom_site_label_1
_geom_angle_atom_site_label_2
_geom_angle_atom_site_label_3
_geom_angle_site_symmetry_1
_geom_angle_site_symmetry_3
_geom_angle
_geom_angle_publ_flag
C00B C001 C007 . . 116.4(6) ?
C00B C001 C008 . . 122.0(6) ?
C007 C001 C008 . . 121.3(6) ?
C00G C002 C00D . . 120.0(8) ?
C00B C003 C005 . . 117.6(7) ?
C00B C003 C00D . . 122.1(6) ?
C005 C003 C00D . . 120.3(6) ?
C005 C004 C007 . . 119.8(6) ?
C005 C004 C00H . . 121.1(6) ?
C007 C004 C00H . . 119.0(7) ?
C004 C005 C003 . . 121.0(6) ?
C00H C006 C00N . . 121.5(8) ?
C004 C007 C001 . . 121.5(7) ?
C001 C008 C00A . . 123.5(7) ?
C001 C008 C00J . . 120.6(7) ?
C00A C008 C00J . . 115.9(6) ?
C00F C009 C00D . . 121.4(8) ?
C00O C00A C008 . . 121.2(9) ?
C003 C00B C001 . . 123.5(7) ?
C00F C00C C00G . . 119.5(8) ?
C009 C00D C002 . . 118.6(7) ?
C009 C00D C003 . . 120.2(7) ?
C002 C00D C003 . . 121.1(7) ?
C00I C00E C00J . . 124.6(9) ?
C009 C00F C00C . . 120.4(9) ?
C002 C00G C00C . . 119.9(8) ?
C006 C00H C00K . . 117.5(7) ?
C006 C00H C004 . . 121.8(7) ?
C00K C00H C004 . . 120.6(7) ?
C00E C00I C00O . . 117.3(8) ?
C00E C00J C008 . . 118.6(8) ?
C00L C00K C00H . . 121.7(8) ?
C00K C00L C00M . . 120.5(8) ?
C00L C00M C00N . . 118.7(8) ?
C00M C00N C006 . . 119.8(10) ?
C00A C00O C00I . . 122.4(9) ?

loop_
_geom_bond_atom_site_label_1
_geom_bond_atom_site_label_2
_geom_bond_site_symmetry_2
_geom_bond_distance
_geom_bond_publ_flag
C001 C00B . 1.399(10) ?
C001 C007 . 1.413(9) ?
C001 C008 . 1.423(9) ?
C002 C00G . 1.392(11) ?
C002 C00D . 1.405(10) ?
C003 C00B . 1.392(9) ?
C003 C005 . 1.402(10) ?
C003 C00D . 1.455(11) ?
C004 C005 . 1.388(10) ?
C004 C007 . 1.388(9) ?
C004 C00H . 1.495(9) ?
C006 C00H . 1.370(11) ?
C006 C00N . 1.390(11) ?
C008 C00A . 1.426(10) ?
C008 C00J . 1.428(11) ?
C009 C00F . 1.372(11) ?
C009 C00D . 1.388(10) ?
C00A C00O . 1.350(10) ?
C00C C00F . 1.382(12) ?
C00C C00G . 1.404(13) ?
C00E C00I . 1.307(13) ?
C00E C00J . 1.407(11) ?
C00H C00K . 1.392(11) ?
C00I C00O . 1.402(14) ?
C00K C00L . 1.364(10) ?
C00L C00M . 1.379(14) ?
C00M C00N . 1.389(14) ?
